data_7003567
loop_
_publ_author_name
'Burck, Sebastian'
'Gudat, Dietrich'
'Nieger, Martin'
'Schalley, Christoph A.'
'Weilandt, Torsten'

_publ_section_title
;
 Phosphazene vs.diazaphospholene PN-bond cleavage in spirocyclic
 cyclodiphosphazenes
;
_journal_issue 26
_journal_name_full 'Dalton Transactions'
_journal_page_first 3478
_journal_page_last 3485
_journal_paper_doi 10.1039/b717219b
_journal_year 2008
_chemical_formula_moiety '[C40 H50 N6 P2]2+ 2[CF3SO3]- - 2 CF3SO3H'
_chemical_formula_sum 'C44 H52 F12 N6 O12 P2 S4'
_chemical_formula_weight 1275.10
_chemical_name_common
;
1,4,8,11-Tetramesityl-1,4,6,8,11,12-hexaaza-5,7-diphosphonia-
dispiro(4.1.4.1)-dodeca-2,6,9-triene-bis(trifluormethansulfonate)
;
_chemical_name_systematic
;
1,4,8,11-Tetramesityl-1,4,6,8,11,12-hexaaza-5,7-diphosphonia-
dispiro[4.1.4.1]-dodeca-2,6,9-triene-bis(trifluormethansulfonate)
;
_space_group_IT_number 15
_symmetry_cell_setting monoclinic
_symmetry_space_group_name_Hall '-C 2yc'
_symmetry_space_group_name_H-M 'C 1 2/c 1'
_atom_sites_solution_hydrogens geom
_atom_sites_solution_primary direct
_atom_sites_solution_secondary difmap
_audit_creation_method SHELXL-97
_cell_angle_alpha 90.00
_cell_angle_beta 108.536(3)
_cell_angle_gamma 90.00
_cell_formula_units_Z 4
_cell_length_a 31.662(2)
_cell_length_b 12.3344(13)
_cell_length_c 16.2491(17)
_cell_measurement_reflns_used 4603
_cell_measurement_temperature 123(2)
_cell_measurement_theta_max 27.5
_cell_measurement_theta_min 1
_cell_volume 6016.6(10)
_computing_cell_refinement DENZO-SMN
_computing_data_collection Collect
_computing_data_reduction DENZO-SMn
_computing_molecular_graphics XP
_computing_publication_material 'SHELXL-97 (Sheldrick, 1997)'
_computing_structure_refinement 'SHELXL-97 (Sheldrick, 1997)'
_computing_structure_solution 'SHELXS-97 (Sheldrick, 1990)'
_diffrn_ambient_temperature 123(2)
_diffrn_measured_fraction_theta_full 0.986
_diffrn_measured_fraction_theta_max 0.986
_diffrn_measurement_device_type 'Nonius KappaCCD'
_diffrn_measurement_method 'rotationin phi and omega, 0.5 deg.'
_diffrn_radiation_monochromator graphite
_diffrn_radiation_source 'fine-focus sealed tube'
_diffrn_radiation_type MoK\a
_diffrn_radiation_wavelength 0.71073
_diffrn_reflns_av_R_equivalents 0.0605
_diffrn_reflns_av_sigmaI/netI 0.1495
_diffrn_reflns_limit_h_max 31
_diffrn_reflns_limit_h_min -37
_diffrn_reflns_limit_k_max 14
_diffrn_reflns_limit_k_min -13
_diffrn_reflns_limit_l_max 19
_diffrn_reflns_limit_l_min -18
_diffrn_reflns_number 13155
_diffrn_reflns_theta_full 25.03
_diffrn_reflns_theta_max 25.03
_diffrn_reflns_theta_min 3.01
_exptl_absorpt_coefficient_mu 0.307
_exptl_absorpt_correction_type none
_exptl_crystal_colour colourless
_exptl_crystal_density_diffrn 1.408
_exptl_crystal_density_meas ?
_exptl_crystal_density_method 'not measured'
_exptl_crystal_description plates
_exptl_crystal_F_000 2624
_exptl_crystal_size_max 0.30
_exptl_crystal_size_mid 0.15
_exptl_crystal_size_min 0.10
_refine_diff_density_max 1.458
_refine_diff_density_min -0.721
_refine_diff_density_rms 0.110
_refine_ls_extinction_method none
_refine_ls_goodness_of_fit_ref 0.955
_refine_ls_hydrogen_treatment riding
_refine_ls_matrix_type full
_refine_ls_number_parameters 368
_refine_ls_number_reflns 5235
_refine_ls_number_restraints 0
_refine_ls_restrained_S_all 0.955
_refine_ls_R_factor_all 0.1962
_refine_ls_R_factor_gt 0.0955
_refine_ls_shift/su_max 0.000
_refine_ls_shift/su_mean 0.000
_refine_ls_structure_factor_coef Fsqd
_refine_ls_weighting_details 'calc w=1/[\s^2^(Fo^2^)+(0.1837P)^2^+0.0000P] where P=(Fo^2^+2Fc^2^)/3'
_refine_ls_weighting_scheme calc
_refine_ls_wR_factor_gt 0.2616
_refine_ls_wR_factor_ref 0.3094
_reflns_number_gt 2306
_reflns_number_total 5235
_reflns_threshold_expression >2sigma(I)
_cod_data_source_file b717219b.txt
_cod_data_source_block gud120_2_compound_4
_cod_depositor_comments
;
The following automatic conversions were performed:

'_exptl_crystal_density_meas' value 'none' was changed to '?' - the
value is perceived as not measured.

Automatic conversion script
Id: cif_fix_values 3008 2015-01-20 13:52:24Z robertas 
;
_cod_original_sg_symbol_H-M 'C 2/c'
_cod_database_code 7003567

loop_
_symmetry_equiv_pos_as_xyz
'x, y, z'
'-x, y, -z+1/2'
'x+1/2, y+1/2, z'
'-x+1/2, y+1/2, -z+1/2'
'-x, -y, -z'
'x, -y, z-1/2'
'-x+1/2, -y+1/2, -z'
'x+1/2, -y+1/2, z-1/2'

loop_
_atom_site_label
_atom_site_type_symbol
_atom_site_fract_x
_atom_site_fract_y
_atom_site_fract_z
_atom_site_U_iso_or_equiv
_atom_site_adp_type
_atom_site_occupancy
_atom_site_symmetry_multiplicity
_atom_site_calc_flag
_atom_site_refinement_flags
_atom_site_disorder_assembly
_atom_site_disorder_group
S1 S 0.33167(7) 0.39053(14) 0.48704(12) 0.0482(6) Uani 1 1 d . . .
O1 O 0.29730(19) 0.4692(4) 0.4754(4) 0.0750(18) Uani 1 1 d . . .
O2 O 0.37452(19) 0.4376(4) 0.4957(4) 0.0644(16) Uani 1 1 d . . .
O3 O 0.3208(2) 0.2970(5) 0.4341(4) 0.092(2) Uani 1 1 d . . .
C1 C 0.3404(6) 0.3392(8) 0.5979(8) 0.101(4) Uani 1 1 d . . .
F1 F 0.3058(3) 0.2842(5) 0.5998(4) 0.134(3) Uani 1 1 d . . .
F2 F 0.3443(3) 0.4245(7) 0.6501(4) 0.168(4) Uani 1 1 d . . .
F3 F 0.3751(3) 0.2801(8) 0.6222(7) 0.209(5) Uani 1 1 d . . .
N1 N 0.26495(18) 0.6700(4) 0.4935(3) 0.0351(14) Uani 1 1 d . . .
H1 H 0.2767 0.6068 0.4883 0.042 Uiso 1 1 calc R . .
P1 P 0.23650(6) 0.75996(13) 0.42037(11) 0.0351(5) Uani 1 1 d . . .
N2 N 0.19040(18) 0.7288(4) 0.3483(4) 0.0381(14) Uani 1 1 d . . .
C3 C 0.1910(2) 0.7620(5) 0.2638(4) 0.0419(17) Uani 1 1 d . . .
H3 H 0.1670 0.7509 0.2118 0.050 Uiso 1 1 calc R . .
C4 C 0.2284(3) 0.8091(5) 0.2667(5) 0.0459(19) Uani 1 1 d . . .
H4 H 0.2345 0.8380 0.2175 0.055 Uiso 1 1 calc R . .
N5 N 0.25944(19) 0.8119(4) 0.3544(4) 0.0412(15) Uani 1 1 d . . .
C6 C 0.1544(2) 0.6637(5) 0.3587(4) 0.0388(17) Uani 1 1 d . . .
C7 C 0.1197(2) 0.7142(5) 0.3790(5) 0.0435(18) Uani 1 1 d . . .
C8 C 0.0850(3) 0.6443(7) 0.3839(6) 0.061(2) Uani 1 1 d . . .
H8 H 0.0612 0.6746 0.4001 0.073 Uiso 1 1 calc R . .
C9 C 0.0839(3) 0.5341(7) 0.3665(6) 0.060(2) Uani 1 1 d . . .
C10 C 0.1188(3) 0.4909(7) 0.3466(5) 0.060(2) Uani 1 1 d . . .
H10 H 0.1186 0.4155 0.3346 0.071 Uiso 1 1 calc R . .
C11 C 0.1554(3) 0.5539(5) 0.3432(4) 0.0422(18) Uani 1 1 d . . .
C12 C 0.1941(3) 0.4997(6) 0.3225(5) 0.058(2) Uani 1 1 d . . .
H12A H 0.2030 0.5443 0.2809 0.087 Uiso 1 1 calc R . .
H12B H 0.1849 0.4279 0.2974 0.087 Uiso 1 1 calc R . .
H12C H 0.2194 0.4920 0.3759 0.087 Uiso 1 1 calc R . .
C13 C 0.0451(3) 0.4669(9) 0.3696(7) 0.102(4) Uani 1 1 d . . .
H13A H 0.0443 0.3995 0.3373 0.154 Uiso 1 1 calc R . .
H13B H 0.0174 0.5074 0.3434 0.154 Uiso 1 1 calc R . .
H13C H 0.0481 0.4499 0.4301 0.154 Uiso 1 1 calc R . .
C14 C 0.1184(3) 0.8334(6) 0.3948(7) 0.079(3) Uani 1 1 d . . .
H14A H 0.1381 0.8504 0.4533 0.118 Uiso 1 1 calc R . .
H14B H 0.0878 0.8550 0.3896 0.118 Uiso 1 1 calc R . .
H14C H 0.1283 0.8729 0.3520 0.118 Uiso 1 1 calc R . .
C15 C 0.3057(2) 0.8455(6) 0.3716(4) 0.0448(19) Uani 1 1 d . . .
C16 C 0.3172(3) 0.9524(6) 0.3958(5) 0.051(2) Uani 1 1 d . . .
C17 C 0.3617(3) 0.9825(8) 0.4056(5) 0.067(3) Uani 1 1 d . . .
H17 H 0.3713 1.0541 0.4238 0.080 Uiso 1 1 calc R . .
C18 C 0.3912(3) 0.9106(9) 0.3896(6) 0.073(3) Uani 1 1 d . . .
C19 C 0.3778(3) 0.8041(9) 0.3666(5) 0.070(3) Uani 1 1 d . . .
H19 H 0.3988 0.7545 0.3571 0.084 Uiso 1 1 calc R . .
C20 C 0.3349(2) 0.7676(7) 0.3569(5) 0.051(2) Uani 1 1 d . . .
C21 C 0.3201(3) 0.6528(6) 0.3267(6) 0.069(3) Uani 1 1 d . . .
H21A H 0.3441 0.6152 0.3124 0.104 Uiso 1 1 calc R . .
H21B H 0.2935 0.6558 0.2752 0.104 Uiso 1 1 calc R . .
H21C H 0.3130 0.6136 0.3732 0.104 Uiso 1 1 calc R . .
C22 C 0.4374(3) 0.9468(10) 0.3967(7) 0.104(4) Uani 1 1 d . . .
H22A H 0.4395 1.0257 0.4038 0.156 Uiso 1 1 calc R . .
H22B H 0.4441 0.9263 0.3439 0.156 Uiso 1 1 calc R . .
H22C H 0.4588 0.9121 0.4471 0.156 Uiso 1 1 calc R . .
C23 C 0.2838(3) 1.0322(6) 0.4080(6) 0.073(3) Uani 1 1 d . . .
H23A H 0.2552 1.0218 0.3624 0.110 Uiso 1 1 calc R . .
H23B H 0.2945 1.1062 0.4047 0.110 Uiso 1 1 calc R . .
H23C H 0.2800 1.0208 0.4650 0.110 Uiso 1 1 calc R . .
S2 S 0.45042(10) 0.2891(3) 0.4246(2) 0.0992(11) Uani 1 1 d . . .
O4 O 0.4455(3) 0.3436(8) 0.5028(5) 0.121(3) Uani 1 1 d . . .
H4O H 0.4205 0.3738 0.4899 0.181 Uiso 1 1 calc R . .
O5 O 0.4097(2) 0.2467(8) 0.3758(6) 0.143(4) Uani 1 1 d . . .
O6 O 0.4890(3) 0.2189(7) 0.4528(6) 0.141(3) Uani 1 1 d . . .
C2 C 0.4596(10) 0.3775(17) 0.3673(11) 0.206(12) Uani 1 1 d . . .
F4 F 0.5023(5) 0.4396(10) 0.4088(12) 0.250(8) Uani 1 1 d . . .
F5 F 0.4684(4) 0.3516(13) 0.2946(8) 0.252(6) Uani 1 1 d . . .
F6 F 0.4341(5) 0.4681(11) 0.3490(10) 0.281(8) Uani 1 1 d . . .

loop_
_atom_site_aniso_label
_atom_site_aniso_U_11
_atom_site_aniso_U_22
_atom_site_aniso_U_33
_atom_site_aniso_U_23
_atom_site_aniso_U_13
_atom_site_aniso_U_12
S1 0.0667(16) 0.0371(10) 0.0447(12) -0.0038(9) 0.0231(11) 0.0068(10)
O1 0.070(4) 0.051(3) 0.113(5) 0.018(3) 0.042(4) 0.015(3)
O2 0.060(4) 0.057(3) 0.080(4) -0.015(3) 0.028(3) 0.003(3)
O3 0.121(6) 0.086(4) 0.086(5) -0.049(4) 0.057(4) -0.028(4)
C1 0.169(14) 0.044(6) 0.091(9) 0.010(6) 0.042(9) 0.009(8)
F1 0.248(9) 0.069(4) 0.119(5) 0.013(4) 0.106(6) -0.031(5)
F2 0.275(11) 0.174(7) 0.054(4) -0.019(4) 0.050(5) -0.084(7)
F3 0.192(10) 0.165(7) 0.234(11) 0.140(8) 0.016(8) 0.060(7)
N1 0.043(4) 0.026(3) 0.040(3) 0.009(2) 0.018(3) 0.001(2)
P1 0.0345(11) 0.0340(10) 0.0401(11) 0.0083(8) 0.0164(9) -0.0044(8)
N2 0.035(3) 0.037(3) 0.048(4) 0.010(3) 0.019(3) -0.002(3)
C3 0.038(4) 0.050(4) 0.032(4) -0.002(3) 0.003(4) -0.005(4)
C4 0.049(5) 0.051(4) 0.034(4) 0.006(3) 0.008(4) -0.009(4)
N5 0.036(4) 0.050(3) 0.042(4) 0.013(3) 0.018(3) -0.006(3)
C6 0.033(4) 0.039(4) 0.041(4) -0.006(3) 0.009(4) -0.011(3)
C7 0.021(4) 0.048(4) 0.062(5) -0.013(4) 0.015(4) 0.003(3)
C8 0.029(5) 0.084(6) 0.077(6) -0.025(5) 0.029(4) -0.011(4)
C9 0.047(5) 0.069(5) 0.076(6) -0.027(5) 0.036(5) -0.030(4)
C10 0.068(6) 0.065(5) 0.047(5) -0.016(4) 0.022(5) -0.029(5)
C11 0.052(5) 0.039(4) 0.039(4) 0.000(3) 0.019(4) -0.013(4)
C12 0.067(6) 0.047(4) 0.060(5) -0.021(4) 0.022(5) 0.006(4)
C13 0.080(8) 0.131(9) 0.109(9) -0.040(7) 0.047(7) -0.071(7)
C14 0.039(5) 0.066(6) 0.126(9) -0.016(5) 0.016(5) 0.011(4)
C15 0.038(5) 0.062(5) 0.035(4) 0.004(4) 0.013(4) -0.017(4)
C16 0.048(5) 0.071(5) 0.042(5) 0.005(4) 0.023(4) -0.008(4)
C17 0.063(7) 0.095(6) 0.043(5) 0.002(5) 0.017(5) -0.043(6)
C18 0.043(6) 0.118(8) 0.058(6) 0.009(6) 0.017(5) -0.011(6)
C19 0.050(6) 0.112(8) 0.053(6) 0.019(5) 0.023(5) -0.004(6)
C20 0.036(5) 0.077(6) 0.048(5) 0.020(4) 0.021(4) -0.002(4)
C21 0.077(7) 0.073(6) 0.075(6) 0.015(5) 0.048(6) 0.010(5)
C22 0.053(7) 0.162(10) 0.103(9) 0.008(7) 0.034(6) -0.044(7)
C23 0.102(8) 0.062(5) 0.065(6) -0.005(5) 0.041(6) -0.043(5)
S2 0.066(2) 0.119(2) 0.111(2) -0.038(2) 0.0252(18) 0.0100(18)
O4 0.085(6) 0.182(8) 0.097(6) -0.042(5) 0.031(5) 0.016(6)
O5 0.051(5) 0.192(9) 0.171(8) -0.098(7) 0.011(5) -0.002(5)
O6 0.089(6) 0.138(6) 0.195(9) -0.022(6) 0.043(6) 0.055(5)
C2 0.36(3) 0.160(16) 0.091(11) 0.035(12) 0.058(17) 0.15(2)
F4 0.231(13) 0.209(10) 0.38(2) -0.097(11) 0.201(14) -0.091(10)
F5 0.202(11) 0.423(19) 0.171(10) 0.024(12) 0.114(9) 0.026(12)
F6 0.321(18) 0.235(12) 0.368(18) 0.157(12) 0.223(15) 0.115(12)

loop_
_atom_type_symbol
_atom_type_description
_atom_type_scat_dispersion_real
_atom_type_scat_dispersion_imag
_atom_type_scat_source
C C 0.0033 0.0016 'International Tables Vol C Tables 4.2.6.8 and 6.1.1.4'
H H 0.0000 0.0000 'International Tables Vol C Tables 4.2.6.8 and 6.1.1.4'
N N 0.0061 0.0033 'International Tables Vol C Tables 4.2.6.8 and 6.1.1.4'
O O 0.0106 0.0060 'International Tables Vol C Tables 4.2.6.8 and 6.1.1.4'
F F 0.0171 0.0103 'International Tables Vol C Tables 4.2.6.8 and 6.1.1.4'
P P 0.1023 0.0942 'International Tables Vol C Tables 4.2.6.8 and 6.1.1.4'
S S 0.1246 0.1234 'International Tables Vol C Tables 4.2.6.8 and 6.1.1.4'

loop_
_geom_angle_atom_site_label_1
_geom_angle_atom_site_label_2
_geom_angle_atom_site_label_3
_geom_angle
_geom_angle_site_symmetry_1
_geom_angle_site_symmetry_3
_geom_angle_publ_flag
O3 S1 O1 116.6(4) . . ?
O3 S1 O2 115.3(4) . . ?
O1 S1 O2 113.2(3) . . ?
O3 S1 C1 104.3(5) . . ?
O1 S1 C1 103.6(5) . . ?
O2 S1 C1 101.4(6) . . ?
F3 C1 F1 110.3(9) . . ?
F3 C1 F2 111.1(13) . . ?
F1 C1 F2 107.7(11) . . ?
F3 C1 S1 110.3(10) . . ?
F1 C1 S1 109.6(10) . . ?
F2 C1 S1 107.7(7) . . ?
P1 N1 P1 95.8(3) 7_566 . ?
P1 N1 H1 132.1 7_566 . ?
P1 N1 H1 132.1 . . ?
N2 P1 N5 96.2(3) . . ?
N2 P1 N1 118.6(3) . 7_566 ?
N5 P1 N1 119.7(3) . 7_566 ?
N2 P1 N1 121.5(3) . . ?
N5 P1 N1 119.0(3) . . ?
N1 P1 N1 84.2(3) 7_566 . ?
N2 P1 P1 132.4(2) . 7_566 ?
N5 P1 P1 131.4(2) . 7_566 ?
N1 P1 P1 42.22(17) 7_566 7_566 ?
N1 P1 P1 41.95(18) . 7_566 ?
C3 N2 C6 121.3(6) . . ?
C3 N2 P1 110.1(4) . . ?
C6 N2 P1 128.1(4) . . ?
C4 C3 N2 112.3(6) . . ?
C4 C3 H3 123.8 . . ?
N2 C3 H3 123.8 . . ?
C3 C4 N5 111.7(6) . . ?
C3 C4 H4 124.2 . . ?
N5 C4 H4 124.2 . . ?
C4 N5 C15 121.3(5) . . ?
C4 N5 P1 109.7(5) . . ?
C15 N5 P1 128.5(5) . . ?
C11 C6 C7 123.4(6) . . ?
C11 C6 N2 117.2(6) . . ?
C7 C6 N2 119.3(5) . . ?
C6 C7 C8 115.1(6) . . ?
C6 C7 C14 123.3(7) . . ?
C8 C7 C14 121.6(7) . . ?
C9 C8 C7 123.7(7) . . ?
C9 C8 H8 118.1 . . ?
C7 C8 H8 118.1 . . ?
C10 C9 C8 117.7(7) . . ?
C10 C9 C13 122.1(8) . . ?
C8 C9 C13 120.2(8) . . ?
C9 C10 C11 122.3(7) . . ?
C9 C10 H10 118.8 . . ?
C11 C10 H10 118.8 . . ?
C6 C11 C10 117.7(7) . . ?
C6 C11 C12 122.6(6) . . ?
C10 C11 C12 119.7(6) . . ?
C11 C12 H12A 109.5 . . ?
C11 C12 H12B 109.5 . . ?
H12A C12 H12B 109.5 . . ?
C11 C12 H12C 109.5 . . ?
H12A C12 H12C 109.5 . . ?
H12B C12 H12C 109.5 . . ?
C9 C13 H13A 109.5 . . ?
C9 C13 H13B 109.5 . . ?
H13A C13 H13B 109.5 . . ?
C9 C13 H13C 109.5 . . ?
H13A C13 H13C 109.5 . . ?
H13B C13 H13C 109.5 . . ?
C7 C14 H14A 109.5 . . ?
C7 C14 H14B 109.5 . . ?
H14A C14 H14B 109.5 . . ?
C7 C14 H14C 109.5 . . ?
H14A C14 H14C 109.5 . . ?
H14B C14 H14C 109.5 . . ?
C16 C15 C20 124.5(7) . . ?
C16 C15 N5 118.7(7) . . ?
C20 C15 N5 116.6(6) . . ?
C15 C16 C17 116.3(8) . . ?
C15 C16 C23 121.7(7) . . ?
C17 C16 C23 122.0(8) . . ?
C18 C17 C16 121.5(8) . . ?
C18 C17 H17 119.2 . . ?
C16 C17 H17 119.2 . . ?
C17 C18 C19 119.5(8) . . ?
C17 C18 C22 120.0(10) . . ?
C19 C18 C22 120.5(10) . . ?
C20 C19 C18 122.5(9) . . ?
C20 C19 H19 118.7 . . ?
C18 C19 H19 118.7 . . ?
C19 C20 C15 115.6(8) . . ?
C19 C20 C21 121.8(8) . . ?
C15 C20 C21 122.4(7) . . ?
C20 C21 H21A 109.5 . . ?
C20 C21 H21B 109.5 . . ?
H21A C21 H21B 109.5 . . ?
C20 C21 H21C 109.5 . . ?
H21A C21 H21C 109.5 . . ?
H21B C21 H21C 109.5 . . ?
C18 C22 H22A 109.5 . . ?
C18 C22 H22B 109.5 . . ?
H22A C22 H22B 109.5 . . ?
C18 C22 H22C 109.5 . . ?
H22A C22 H22C 109.5 . . ?
H22B C22 H22C 109.5 . . ?
C16 C23 H23A 109.5 . . ?
C16 C23 H23B 109.5 . . ?
H23A C23 H23B 109.5 . . ?
C16 C23 H23C 109.5 . . ?
H23A C23 H23C 109.5 . . ?
H23B C23 H23C 109.5 . . ?
O5 S2 O6 119.6(6) . . ?
O5 S2 O4 109.3(5) . . ?
O6 S2 O4 107.9(6) . . ?
O5 S2 C2 104.1(12) . . ?
O6 S2 C2 108.4(10) . . ?
O4 S2 C2 106.9(8) . . ?
S2 O4 H4O 109.5 . . ?
F5 C2 F6 106.2(14) . . ?
F5 C2 F4 96(2) . . ?
F6 C2 F4 93.7(18) . . ?
F5 C2 S2 120.3(15) . . ?
F6 C2 S2 121(2) . . ?
F4 C2 S2 114.1(13) . . ?

loop_
_geom_bond_atom_site_label_1
_geom_bond_atom_site_label_2
_geom_bond_distance
_geom_bond_site_symmetry_2
_geom_bond_publ_flag
S1 O3 1.415(6) . ?
S1 O1 1.425(5) . ?
S1 O2 1.441(6) . ?
S1 C1 1.845(12) . ?
C1 F3 1.271(14) . ?
C1 F1 1.298(14) . ?
C1 F2 1.333(11) . ?
N1 P1 1.657(5) 7_566 ?
N1 P1 1.666(5) . ?
N1 H1 0.8800 . ?
P1 N2 1.601(6) . ?
P1 N5 1.607(5) . ?
P1 N1 1.657(5) 7_566 ?
P1 P1 2.466(3) 7_566 ?
N2 C3 1.439(8) . ?
N2 C6 1.448(8) . ?
C3 C4 1.304(9) . ?
C3 H3 0.9500 . ?
C4 N5 1.451(9) . ?
C4 H4 0.9500 . ?
N5 C15 1.460(8) . ?
C6 C11 1.380(9) . ?
C6 C7 1.390(9) . ?
C7 C8 1.418(10) . ?
C7 C14 1.495(10) . ?
C8 C9 1.386(11) . ?
C8 H8 0.9500 . ?
C9 C10 1.354(11) . ?
C9 C13 1.497(11) . ?
C10 C11 1.413(10) . ?
C10 H10 0.9500 . ?
C11 C12 1.524(10) . ?
C12 H12A 0.9800 . ?
C12 H12B 0.9800 . ?
C12 H12C 0.9800 . ?
C13 H13A 0.9800 . ?
C13 H13B 0.9800 . ?
C13 H13C 0.9800 . ?
C14 H14A 0.9800 . ?
C14 H14B 0.9800 . ?
C14 H14C 0.9800 . ?
C15 C16 1.392(10) . ?
C15 C20 1.407(10) . ?
C16 C17 1.415(10) . ?
C16 C23 1.503(11) . ?
C17 C18 1.372(12) . ?
C17 H17 0.9500 . ?
C18 C19 1.394(13) . ?
C18 C22 1.498(11) . ?
C19 C20 1.391(11) . ?
C19 H19 0.9500 . ?
C20 C21 1.523(11) . ?
C21 H21A 0.9800 . ?
C21 H21B 0.9800 . ?
C21 H21C 0.9800 . ?
C22 H22A 0.9800 . ?
C22 H22B 0.9800 . ?
C22 H22C 0.9800 . ?
C23 H23A 0.9800 . ?
C23 H23B 0.9800 . ?
C23 H23C 0.9800 . ?
S2 O5 1.384(8) . ?
S2 O6 1.448(7) . ?
S2 O4 1.488(7) . ?
S2 C2 1.52(2) . ?
O4 H4O 0.8400 . ?
C2 F5 1.337(19) . ?
C2 F6 1.356(17) . ?
C2 F4 1.51(3) . ?

loop_
_geom_hbond_atom_site_label_D
_geom_hbond_atom_site_label_H
_geom_hbond_atom_site_label_A
_geom_hbond_distance_DH
_geom_hbond_distance_HA
_geom_hbond_distance_DA
_geom_hbond_angle_DHA
_geom_hbond_site_symmetry_A
O4 H4O O2 0.84 1.68 2.500(9) 163.3 .
N1 H1 O1 0.88 1.85 2.731(7) 175.7 .
C12 H12C O1 0.98 2.50 3.439(10) 160.7 .
C21 H21C O1 0.98 2.59 3.549(10) 166.1 .
C3 H3 O3 0.95 2.58 3.146(9) 118.2 4
C4 H4 O3 0.95 2.58 3.140(10) 118.2 4
C23 H23B O3 0.98 2.49 3.450(9) 165.7 1_565
C10 H10 F3 0.95 2.50 3.377(12) 153.0 7_556
C3 H3 O5 0.95 2.39 3.280(11) 155.0 4
C22 H22C O6 0.98 2.51 3.459(14) 164.3 5_666

loop_
_geom_torsion_atom_site_label_1
_geom_torsion_atom_site_label_2
_geom_torsion_atom_site_label_3
_geom_torsion_atom_site_label_4
_geom_torsion
_geom_torsion_site_symmetry_1
_geom_torsion_site_symmetry_2
_geom_torsion_site_symmetry_3
_geom_torsion_site_symmetry_4
_geom_torsion_publ_flag
O3 S1 C1 F3 67.7(11) . . . . ?
O1 S1 C1 F3 -169.9(9) . . . . ?
O2 S1 C1 F3 -52.3(10) . . . . ?
O3 S1 C1 F1 -53.9(9) . . . . ?
O1 S1 C1 F1 68.5(8) . . . . ?
O2 S1 C1 F1 -174.0(7) . . . . ?
O3 S1 C1 F2 -170.9(10) . . . . ?
O1 S1 C1 F2 -48.5(12) . . . . ?
O2 S1 C1 F2 69.1(11) . . . . ?
P1 N1 P1 N2 -120.1(3) 7_566 . . . ?
P1 N1 P1 N5 120.8(3) 7_566 . . . ?
P1 N1 P1 N1 0.0 7_566 . . 7_566 ?
N5 P1 N2 C3 -1.0(5) . . . . ?
N1 P1 N2 C3 127.8(4) 7_566 . . . ?
N1 P1 N2 C3 -130.7(4) . . . . ?
P1 P1 N2 C3 177.7(3) 7_566 . . . ?
N5 P1 N2 C6 170.6(5) . . . . ?
N1 P1 N2 C6 -60.6(6) 7_566 . . . ?
N1 P1 N2 C6 40.8(6) . . . . ?
P1 P1 N2 C6 -10.7(7) 7_566 . . . ?
C6 N2 C3 C4 -172.6(6) . . . . ?
P1 N2 C3 C4 -0.3(7) . . . . ?
N2 C3 C4 N5 1.7(8) . . . . ?
C3 C4 N5 C15 170.5(6) . . . . ?
C3 C4 N5 P1 -2.4(7) . . . . ?
N2 P1 N5 C4 1.9(5) . . . . ?
N1 P1 N5 C4 -126.1(5) 7_566 . . . ?
N1 P1 N5 C4 133.4(4) . . . . ?
P1 P1 N5 C4 -176.8(3) 7_566 . . . ?
N2 P1 N5 C15 -170.4(6) . . . . ?
N1 P1 N5 C15 61.6(7) 7_566 . . . ?
N1 P1 N5 C15 -38.9(7) . . . . ?
P1 P1 N5 C15 10.9(7) 7_566 . . . ?
C3 N2 C6 C11 79.4(8) . . . . ?
P1 N2 C6 C11 -91.4(7) . . . . ?
C3 N2 C6 C7 -97.4(7) . . . . ?
P1 N2 C6 C7 91.9(7) . . . . ?
C11 C6 C7 C8 0.7(11) . . . . ?
N2 C6 C7 C8 177.3(6) . . . . ?
C11 C6 C7 C14 -179.4(8) . . . . ?
N2 C6 C7 C14 -2.8(11) . . . . ?
C6 C7 C8 C9 -2.7(12) . . . . ?
C14 C7 C8 C9 177.5(9) . . . . ?
C7 C8 C9 C10 2.4(13) . . . . ?
C7 C8 C9 C13 -177.3(9) . . . . ?
C8 C9 C10 C11 0.0(13) . . . . ?
C13 C9 C10 C11 179.7(8) . . . . ?
C7 C6 C11 C10 1.3(11) . . . . ?
N2 C6 C11 C10 -175.3(6) . . . . ?
C7 C6 C11 C12 -179.0(7) . . . . ?
N2 C6 C11 C12 4.4(10) . . . . ?
C9 C10 C11 C6 -1.7(11) . . . . ?
C9 C10 C11 C12 178.6(8) . . . . ?
C4 N5 C15 C16 96.5(8) . . . . ?
P1 N5 C15 C16 -92.0(7) . . . . ?
C4 N5 C15 C20 -79.6(8) . . . . ?
P1 N5 C15 C20 91.9(7) . . . . ?
C20 C15 C16 C17 0.1(11) . . . . ?
N5 C15 C16 C17 -175.6(6) . . . . ?
C20 C15 C16 C23 178.3(7) . . . . ?
N5 C15 C16 C23 2.6(10) . . . . ?
C15 C16 C17 C18 1.9(11) . . . . ?
C23 C16 C17 C18 -176.3(8) . . . . ?
C16 C17 C18 C19 -2.8(13) . . . . ?
C16 C17 C18 C22 177.2(8) . . . . ?
C17 C18 C19 C20 1.7(13) . . . . ?
C22 C18 C19 C20 -178.2(8) . . . . ?
C18 C19 C20 C15 0.2(11) . . . . ?
C18 C19 C20 C21 176.4(8) . . . . ?
C16 C15 C20 C19 -1.1(11) . . . . ?
N5 C15 C20 C19 174.7(6) . . . . ?
C16 C15 C20 C21 -177.3(7) . . . . ?
N5 C15 C20 C21 -1.5(10) . . . . ?
O5 S2 C2 F5 -69(2) . . . . ?
O6 S2 C2 F5 60(2) . . . . ?
O4 S2 C2 F5 175.6(19) . . . . ?
O5 S2 C2 F6 67(2) . . . . ?
O6 S2 C2 F6 -164.2(18) . . . . ?
O4 S2 C2 F6 -48(2) . . . . ?
O5 S2 C2 F4 177.8(12) . . . . ?
O6 S2 C2 F4 -53.8(14) . . . . ?
O4 S2 C2 F4 62.2(15) . . . . ?
